data_2207399
loop_
_publ_author_name
'Cui, Yun-Cheng'
'Che, Guang-Bo'
'Liu, Chun-Bo'
'Li, Chuan-Bi'

_publ_section_title
;Diazido[<i>N</i>,<i>N</i>-bis(2-pyridylmethyl-\k<i>N</i>)glycine-\k^2^<i>N</i>,<i>O</i>]copper(II)
 monohydrate
;
_journal_coeditor_code WW6434
_journal_issue 11
_journal_name_full 'Acta Crystallographica Section E'
_journal_page_first m2355
_journal_page_last m2356
_journal_paper_doi 10.1107/S1600536805033350
_journal_volume 61
_journal_year 2005
_chemical_formula_iupac '[Cu (N3)2 (C14 H15 N3 O2)], H2 O'
_chemical_formula_moiety 'C14 H15 Cu N9 O2, H2 O'
_chemical_formula_sum 'C14 H17 Cu N9 O3'
_chemical_formula_weight 422.91
_chemical_name_systematic
;
Diazido[N,N-bis(2-pyridylmethyl-\kN)glycine-\k^2^N,O]copper(II) monohydrate
;
_space_group_IT_number 9
_symmetry_cell_setting monoclinic
_symmetry_space_group_name_Hall 'C -2yc'
_symmetry_space_group_name_H-M 'C 1 c 1'
_atom_sites_solution_hydrogens geom
_atom_sites_solution_primary direct
_atom_sites_solution_secondary difmap
_audit_creation_method SHELXL97
_cell_angle_alpha 90.00
_cell_angle_beta 114.072(2)
_cell_angle_gamma 90.00
_cell_formula_units_Z 4
_cell_length_a 13.5526(6)
_cell_length_b 9.5725(5)
_cell_length_c 14.3309(7)
_cell_measurement_reflns_used 6914
_cell_measurement_temperature 293(2)
_cell_measurement_theta_max 31.140
_cell_measurement_theta_min 2.691
_cell_volume 1697.49(15)
_computing_cell_refinement SMART
_computing_data_collection 'SMART (Bruker, 1998)'
_computing_data_reduction 'SAINT (Bruker, 1998'
_computing_molecular_graphics 'SHELXTL (Bruker, 1998)'
_computing_publication_material SHELXTL
_computing_structure_refinement 'SHELXL97 (Sheldrick, 1997)'
_computing_structure_solution 'SHELXS97 (Sheldrick, 1997)'
_diffrn_ambient_temperature 293(2)
_diffrn_measured_fraction_theta_full 0.998
_diffrn_measured_fraction_theta_max 0.998
_diffrn_measurement_device_type 'Bruker SMART 1000 CCD area-detector'
_diffrn_measurement_method '\f and \w'
_diffrn_radiation_monochromator graphite
_diffrn_radiation_source 'fine-focus sealed tube'
_diffrn_radiation_type MoK\a
_diffrn_radiation_wavelength 0.71073
_diffrn_reflns_av_R_equivalents 0.0162
_diffrn_reflns_av_sigmaI/netI 0.0266
_diffrn_reflns_limit_h_max 16
_diffrn_reflns_limit_h_min -16
_diffrn_reflns_limit_k_max 11
_diffrn_reflns_limit_k_min -7
_diffrn_reflns_limit_l_max 17
_diffrn_reflns_limit_l_min -17
_diffrn_reflns_number 6245
_diffrn_reflns_theta_full 25.49
_diffrn_reflns_theta_max 25.49
_diffrn_reflns_theta_min 2.69
_diffrn_standards_decay_% 0
_diffrn_standards_interval_count 0
_diffrn_standards_interval_time 0
_diffrn_standards_number 0
_exptl_absorpt_coefficient_mu 1.326
_exptl_absorpt_correction_T_max 0.767
_exptl_absorpt_correction_T_min 0.589
_exptl_absorpt_correction_type multi-scan
_exptl_absorpt_process_details '(SADABS; Bruker, 1998)'
_exptl_crystal_colour Blue
_exptl_crystal_density_diffrn 1.655
_exptl_crystal_density_method 'not measured'
_exptl_crystal_description Block
_exptl_crystal_F_000 868
_exptl_crystal_size_max 0.22
_exptl_crystal_size_mid 0.20
_exptl_crystal_size_min 0.20
_refine_diff_density_max 0.337
_refine_diff_density_min -0.347
_refine_ls_abs_structure_details 'Flack (1983), 2647 Friedel pairs'
_refine_ls_abs_structure_Flack 0.060(10)
_refine_ls_extinction_method none
_refine_ls_goodness_of_fit_ref 1.126
_refine_ls_hydrogen_treatment constr
_refine_ls_matrix_type full
_refine_ls_number_parameters 245
_refine_ls_number_reflns 2734
_refine_ls_number_restraints 2
_refine_ls_restrained_S_all 1.126
_refine_ls_R_factor_all 0.0276
_refine_ls_R_factor_gt 0.0275
_refine_ls_shift/su_max 0.001
_refine_ls_shift/su_mean 0.000
_refine_ls_structure_factor_coef Fsqd
_refine_ls_weighting_details 'calc w = 1/[\s^2^(Fo^2^)+(0.0616P)^2^+0.3792P] where P = (Fo^2^+2Fc^2^)/3'
_refine_ls_weighting_scheme calc
_refine_ls_wR_factor_gt 0.0830
_refine_ls_wR_factor_ref 0.0831
_reflns_number_gt 2702
_reflns_number_total 2734
_reflns_threshold_expression I>2\s(I)
_cod_data_source_file ww6434.cif
_cod_data_source_block I
_cod_depositor_comments
;
The following automatic conversions were performed:
'_geom_bond_publ_flag' value 'Yes' changed to 'yes' according to
'/home/saulius/struct/CIF-dictionaries/cif_core.dic' dictionary named
'cif_core.dic' version 2.4.1 from 2010-06-29 (6
times).

'_geom_angle_publ_flag' value 'Yes' changed to 'yes' according to
'/home/saulius/struct/CIF-dictionaries/cif_core.dic' dictionary named
'cif_core.dic' version 2.4.1 from 2010-06-29 (15 times).

Automatic conversion script
Id: cif_fix_enum 1527 2010-12-29 10:47:43Z saulius 

The following automatic conversions were performed:

'_geom_bond_publ_flag' value 'Yes' changed to 'yes' according to
/home/saulius/struct/CIF-dictionaries/cif_core.dic dictionary named
'cif_core.dic' version 2.4.1 from 2010-06-29 (6
times).

'_geom_angle_publ_flag' value 'Yes' changed to 'yes'
according to /home/saulius/struct/CIF-dictionaries/cif_core.dic
dictionary named 'cif_core.dic' version 2.4.1 from 2010-06-29 (15
times).

Automatic conversion script
Id: cif_fix_values 1715 2011-07-08 13:25:40Z adriana 
;
_cod_original_cell_volume 1697.49(14)
_cod_original_sg_symbol_H-M 'C c'
_cod_database_code 2207399
_cod_database_fobs_code 2207399

loop_
_symmetry_equiv_pos_as_xyz
'x, y, z'
'x, -y, z+1/2'
'x+1/2, y+1/2, z'
'x+1/2, -y+1/2, z+1/2'

loop_
_atom_site_label
_atom_site_fract_x
_atom_site_fract_y
_atom_site_fract_z
_atom_site_U_iso_or_equiv
_atom_site_adp_type
_atom_site_calc_flag
_atom_site_refinement_flags
_atom_site_occupancy
_atom_site_type_symbol
Cu1 0.50476(3) 0.06724(3) 0.75221(3) 0.02488(12) Uani d . 1 Cu
N9 0.6419(3) 0.0450(3) 0.7425(2) 0.0236(6) Uani d . 1 N
N8 0.3574(3) 0.0654(2) 0.7409(3) 0.0217(7) Uani d . 1 N
O1 0.48303(16) 0.2428(2) 0.68486(15) 0.0253(4) Uani d . 1 O
N7 0.44372(19) -0.0192(3) 0.61666(18) 0.0211(5) Uani d . 1 N
C8 0.4403(2) 0.2379(4) 0.5881(2) 0.0264(6) Uani d . 1 C
N5 0.5868(2) -0.1404(3) 0.8973(2) 0.0305(6) Uani d . 1 N
C10 0.3471(3) -0.1009(4) 0.6096(2) 0.0289(6) Uani d . 1 C
H10A 0.3690 -0.1926 0.6398 0.035 Uiso calc R 1 H
H10B 0.2977 -0.1128 0.5386 0.035 Uiso calc R 1 H
C26 0.6378(3) -0.0410(3) 0.6671(2) 0.0240(6) Uani d . 1 C
C25 0.7269(3) -0.0697(3) 0.6483(3) 0.0349(8) Uani d . 1 C
H25A 0.7222 -0.1311 0.5964 0.042 Uiso calc R 1 H
C24 0.2923(2) -0.0212(3) 0.6665(2) 0.0254(6) Uani d . 1 C
C23 0.1842(3) -0.0407(4) 0.6488(3) 0.0381(8) Uani d . 1 C
H23A 0.1397 -0.0982 0.5962 0.046 Uiso calc R 1 H
O2 0.4201(3) 0.3404(3) 0.5316(2) 0.0511(7) Uani d . 1 O
C30 0.3176(3) 0.1352(3) 0.7983(2) 0.0292(6) Uani d . 1 C
H30A 0.3617 0.1968 0.8479 0.035 Uiso calc R 1 H
C9 0.7356(3) 0.1097(4) 0.7995(2) 0.0317(6) Uani d . 1 C
H9A 0.7380 0.1717 0.8504 0.038 Uiso calc R 1 H
N6 0.5206(2) -0.1187(3) 0.8138(2) 0.0323(6) Uani d . 1 N
N3 0.5625(2) 0.1547(3) 0.88594(19) 0.0297(6) Uani d . 1 N
C6 0.4139(3) 0.0941(4) 0.5393(3) 0.0301(7) Uani d . 1 C
H6B 0.3371 0.0889 0.4966 0.036 Uiso calc R 1 H
H6C 0.4524 0.0807 0.4959 0.036 Uiso calc R 1 H
C5 0.2106(3) 0.1168(4) 0.7846(3) 0.0386(7) Uani d . 1 C
H5A 0.1835 0.1653 0.8254 0.046 Uiso calc R 1 H
C4 0.8295(3) 0.0853(4) 0.7836(3) 0.0373(9) Uani d . 1 C
H4A 0.8937 0.1302 0.8237 0.045 Uiso calc R 1 H
C3 0.1453(3) 0.0267(5) 0.7109(3) 0.0420(8) Uani d . 1 C
H3B 0.0746 0.0115 0.7031 0.050 Uiso calc R 1 H
C2 0.8254(3) -0.0054(4) 0.7084(3) 0.0380(8) Uani d . 1 C
H2A 0.8871 -0.0241 0.6972 0.046 Uiso calc R 1 H
N4 0.6480(3) -0.1717(4) 0.9782(3) 0.0625(10) Uani d . 1 N
N2 0.5866(2) 0.2741(3) 0.8961(2) 0.0350(7) Uani d . 1 N
C1 0.5305(2) -0.1119(4) 0.6104(2) 0.0283(6) Uani d . 1 C
H1A 0.5183 -0.1264 0.5395 0.034 Uiso calc R 1 H
H1B 0.5297 -0.2021 0.6409 0.034 Uiso calc R 1 H
N1 0.6142(4) 0.3893(5) 0.9141(3) 0.0699(12) Uani d . 1 N
O1W 0.3831(4) 0.6306(4) 0.4963(3) 0.0760(10) Uani d . 1 O

loop_
_atom_site_aniso_label
_atom_site_aniso_U_11
_atom_site_aniso_U_22
_atom_site_aniso_U_33
_atom_site_aniso_U_12
_atom_site_aniso_U_13
_atom_site_aniso_U_23
Cu1 0.02526(18) 0.02658(19) 0.02222(18) -0.00099(15) 0.00909(14) -0.00132(15)
N9 0.0203(14) 0.0258(13) 0.0225(15) 0.0008(11) 0.0064(12) -0.0004(11)
N8 0.0242(16) 0.0208(16) 0.0213(16) -0.0006(8) 0.0106(13) 0.0013(8)
O1 0.0301(11) 0.0178(10) 0.0276(11) -0.0007(8) 0.0114(9) -0.0006(8)
N7 0.0212(11) 0.0209(12) 0.0203(11) -0.0010(10) 0.0074(10) -0.0039(10)
C8 0.0233(14) 0.0290(17) 0.0224(16) 0.0027(13) 0.0049(11) 0.0050(13)
N5 0.0355(14) 0.0266(14) 0.0328(16) 0.0057(12) 0.0175(14) 0.0016(12)
C10 0.0262(15) 0.0303(15) 0.0299(16) -0.0103(13) 0.0111(13) -0.0108(13)
C26 0.0249(14) 0.0252(14) 0.0212(14) 0.0050(11) 0.0085(12) 0.0020(12)
C25 0.0354(19) 0.040(2) 0.0334(19) 0.0048(13) 0.0187(17) -0.0016(12)
C24 0.0239(14) 0.0276(15) 0.0259(14) -0.0045(12) 0.0112(12) -0.0012(12)
C23 0.0287(17) 0.0425(18) 0.043(2) -0.0080(14) 0.0150(16) -0.0038(16)
O2 0.0717(19) 0.0325(14) 0.0340(14) 0.0030(13) 0.0062(13) 0.0121(11)
C30 0.0311(15) 0.0304(17) 0.0281(15) 0.0014(12) 0.0143(13) 0.0016(12)
C9 0.0245(15) 0.0401(18) 0.0279(16) -0.0006(14) 0.0081(13) -0.0034(14)
N6 0.0365(15) 0.0267(14) 0.0290(16) -0.0022(11) 0.0086(13) 0.0026(11)
N3 0.0341(13) 0.0333(15) 0.0195(13) -0.0058(11) 0.0086(10) -0.0048(10)
C6 0.0354(17) 0.0340(16) 0.0166(14) 0.0013(14) 0.0061(13) 0.0021(13)
C5 0.0342(17) 0.047(2) 0.043(2) 0.0101(16) 0.0246(16) 0.0063(17)
C4 0.0240(19) 0.048(2) 0.035(2) -0.0056(14) 0.0080(16) -0.0002(15)
C3 0.0244(18) 0.052(2) 0.053(2) -0.0047(16) 0.0192(17) -0.001(2)
C2 0.0261(16) 0.050(2) 0.0419(19) 0.0049(15) 0.0184(15) 0.0040(16)
N4 0.071(3) 0.049(2) 0.0393(19) 0.0139(18) -0.0061(18) 0.0096(16)
N2 0.0396(16) 0.044(2) 0.0242(14) -0.0098(14) 0.0155(12) -0.0124(13)
C1 0.0249(15) 0.0303(16) 0.0309(15) 0.0007(12) 0.0125(13) -0.0114(13)
N1 0.105(4) 0.046(2) 0.063(2) -0.032(2) 0.038(2) -0.022(2)
O1W 0.102(3) 0.0376(17) 0.083(3) -0.0062(17) 0.032(2) -0.0080(16)

loop_
_atom_type_symbol
_atom_type_description
_atom_type_scat_dispersion_real
_atom_type_scat_dispersion_imag
_atom_type_scat_source
C C 0.0033 0.0016 'International Tables Vol C Tables 4.2.6.8 and 6.1.1.4'
H H 0.0000 0.0000 'International Tables Vol C Tables 4.2.6.8 and 6.1.1.4'
N N 0.0061 0.0033 'International Tables Vol C Tables 4.2.6.8 and 6.1.1.4'
O O 0.0106 0.0060 'International Tables Vol C Tables 4.2.6.8 and 6.1.1.4'
Cu Cu 0.3201 1.2651 'International Tables Vol C Tables 4.2.6.8 and 6.1.1.4'

loop_
_geom_angle_atom_site_label_1
_geom_angle_atom_site_label_2
_geom_angle_atom_site_label_3
_geom_angle
_geom_angle_publ_flag
O1 Cu1 N3 92.11(10) yes
O1 Cu1 N6 176.47(11) yes
O1 Cu1 N7 87.39(10) yes
O1 Cu1 N8 91.42(9) yes
O1 Cu1 N9 90.87(11) yes
N3 Cu1 N6 91.19(12) yes
N3 Cu1 N7 178.87(12) yes
N7 Cu1 N6 89.29(11) yes
N8 Cu1 N3 94.22(12) yes
N8 Cu1 N6 87.07(12) yes
N8 Cu1 N7 84.77(12) yes
N9 Cu1 N3 96.10(13) yes
N9 Cu1 N6 90.04(12) yes
N9 Cu1 N7 84.93(11) yes
N9 Cu1 N8 169.34(13) yes
C26 N9 C9 119.3(3) ?
C26 N9 Cu1 113.6(3) ?
C9 N9 Cu1 127.0(3) ?
C30 N8 C24 119.7(3) ?
C30 N8 Cu1 127.3(3) ?
C24 N8 Cu1 113.0(2) ?
C8 O1 Cu1 115.5(2) ?
C6 N7 C10 111.6(2) ?
C6 N7 C1 111.6(2) ?
C10 N7 C1 111.9(2) ?
C6 N7 Cu1 108.0(2) ?
C10 N7 Cu1 107.01(17) ?
C1 N7 Cu1 106.52(17) ?
O2 C8 O1 124.8(3) ?
O2 C8 C6 118.1(3) ?
O1 C8 C6 117.0(3) ?
N4 N5 N6 174.7(4) ?
N7 C10 C24 108.0(2) ?
N7 C10 H10A 110.1 ?
C24 C10 H10A 110.1 ?
N7 C10 H10B 110.1 ?
C24 C10 H10B 110.1 ?
H10A C10 H10B 108.4 ?
N9 C26 C25 122.1(3) ?
N9 C26 C1 115.1(3) ?
C25 C26 C1 122.6(3) ?
C26 C25 C2 119.2(3) ?
C26 C25 H25A 120.4 ?
C2 C25 H25A 120.4 ?
N8 C24 C23 121.6(3) ?
N8 C24 C10 115.3(3) ?
C23 C24 C10 123.0(3) ?
C3 C23 C24 118.3(3) ?
C3 C23 H23A 120.8 ?
C24 C23 H23A 120.8 ?
N8 C30 C5 120.7(3) ?
N8 C30 H30A 119.7 ?
C5 C30 H30A 119.7 ?
N9 C9 C4 121.3(3) ?
N9 C9 H9A 119.4 ?
C4 C9 H9A 119.4 ?
N5 N6 Cu1 120.9(2) ?
N2 N3 Cu1 121.3(2) ?
N7 C6 C8 112.1(3) ?
N7 C6 H6B 109.2 ?
C8 C6 H6B 109.2 ?
N7 C6 H6C 109.2 ?
C8 C6 H6C 109.2 ?
H6B C6 H6C 107.9 ?
C3 C5 C30 119.6(3) ?
C3 C5 H5A 120.2 ?
C30 C5 H5A 120.2 ?
C2 C4 C9 119.1(3) ?
C2 C4 H4A 120.4 ?
C9 C4 H4A 120.4 ?
C23 C3 C5 120.0(3) ?
C23 C3 H3B 120.0 ?
C5 C3 H3B 120.0 ?
C4 C2 C25 119.0(3) ?
C4 C2 H2A 120.5 ?
C25 C2 H2A 120.5 ?
N1 N2 N3 174.7(4) ?
N7 C1 C26 107.9(2) ?
N7 C1 H1A 110.1 ?
C26 C1 H1A 110.1 ?
N7 C1 H1B 110.1 ?
C26 C1 H1B 110.1 ?
H1A C1 H1B 108.4 ?

loop_
_geom_bond_atom_site_label_1
_geom_bond_atom_site_label_2
_geom_bond_distance
_geom_bond_publ_flag
Cu1 N3 1.940(3) yes
Cu1 N6 1.960(3) yes
Cu1 O1 1.900(2) yes
Cu1 N7 1.957(2) yes
Cu1 N8 1.937(4) yes
Cu1 N9 1.931(3) yes
N9 C26 1.342(4) ?
N9 C9 1.349(5) ?
N8 C30 1.332(5) ?
N8 C24 1.354(4) ?
O1 C8 1.266(4) ?
N7 C6 1.484(4) ?
N7 C10 1.493(4) ?
N7 C1 1.505(4) ?
C8 O2 1.231(4) ?
C8 C6 1.519(5) ?
N5 N4 1.156(5) ?
N5 N6 1.185(4) ?
C10 C24 1.514(4) ?
C10 H10A 0.9700 ?
C10 H10B 0.9700 ?
C26 C25 1.367(5) ?
C26 C1 1.507(4) ?
C25 C2 1.402(5) ?
C25 H25A 0.9300 ?
C24 C23 1.394(5) ?
C23 C3 1.366(6) ?
C23 H23A 0.9300 ?
C30 C5 1.394(5) ?
C30 H30A 0.9300 ?
C9 C4 1.400(5) ?
C9 H9A 0.9300 ?
N3 N2 1.182(4) ?
C6 H6B 0.9700 ?
C6 H6C 0.9700 ?
C5 C3 1.371(6) ?
C5 H5A 0.9300 ?
C4 C2 1.368(6) ?
C4 H4A 0.9300 ?
C3 H3B 0.9300 ?
C2 H2A 0.9300 ?
N2 N1 1.160(5) ?
C1 H1A 0.9700 ?
C1 H1B 0.9700 ?

loop_
_geom_torsion_atom_site_label_1
_geom_torsion_atom_site_label_2
_geom_torsion_atom_site_label_3
_geom_torsion_atom_site_label_4
_geom_torsion
O1 Cu1 N9 C26 -101.4(2)
N8 Cu1 N9 C26 1.0(9)
N3 Cu1 N9 C26 166.4(2)
N7 Cu1 N9 C26 -14.1(2)
N6 Cu1 N9 C26 75.2(2)
O1 Cu1 N9 C9 75.9(3)
N8 Cu1 N9 C9 178.2(6)
N3 Cu1 N9 C9 -16.3(3)
N7 Cu1 N9 C9 163.2(3)
N6 Cu1 N9 C9 -107.5(3)
O1 Cu1 N8 C30 -78.2(3)
N9 Cu1 N8 C30 179.5(6)
N3 Cu1 N8 C30 14.0(3)
N7 Cu1 N8 C30 -165.4(3)
N6 Cu1 N8 C30 105.0(3)
O1 Cu1 N8 C24 103.5(2)
N9 Cu1 N8 C24 1.2(9)
N3 Cu1 N8 C24 -164.2(2)
N7 Cu1 N8 C24 16.3(2)
N6 Cu1 N8 C24 -73.3(2)
N9 Cu1 O1 C8 85.8(2)
N8 Cu1 O1 C8 -83.7(2)
N3 Cu1 O1 C8 -178.0(2)
N7 Cu1 O1 C8 1.0(2)
N6 Cu1 O1 C8 -19.1(19)
O1 Cu1 N7 C6 -0.8(2)
N9 Cu1 N7 C6 -91.9(2)
N8 Cu1 N7 C6 90.9(2)
N3 Cu1 N7 C6 63(6)
N6 Cu1 N7 C6 178.0(2)
O1 Cu1 N7 C10 -121.0(2)
N9 Cu1 N7 C10 147.9(2)
N8 Cu1 N7 C10 -29.4(2)
N3 Cu1 N7 C10 -57(6)
N6 Cu1 N7 C10 57.8(2)
O1 Cu1 N7 C1 119.2(2)
N9 Cu1 N7 C1 28.1(2)
N8 Cu1 N7 C1 -149.2(2)
N3 Cu1 N7 C1 -18E1(7)
N6 Cu1 N7 C1 -62.0(2)
Cu1 O1 C8 O2 -180.0(3)
Cu1 O1 C8 C6 -0.9(3)
C6 N7 C10 C24 -81.9(3)
C1 N7 C10 C24 152.3(3)
Cu1 N7 C10 C24 36.0(3)
C9 N9 C26 C25 2.5(5)
Cu1 N9 C26 C25 180.0(3)
C9 N9 C26 C1 178.0(3)
Cu1 N9 C26 C1 -4.6(4)
N9 C26 C25 C2 -1.2(5)
C1 C26 C25 C2 -176.3(3)
C30 N8 C24 C23 -0.7(5)
Cu1 N8 C24 C23 177.7(3)
C30 N8 C24 C10 -177.0(3)
Cu1 N8 C24 C10 1.5(4)
N7 C10 C24 N8 -25.3(4)
N7 C10 C24 C23 158.5(3)
N8 C24 C23 C3 -2.0(5)
C10 C24 C23 C3 173.9(4)
C24 N8 C30 C5 2.0(5)
Cu1 N8 C30 C5 -176.2(2)
C26 N9 C9 C4 -2.1(5)
Cu1 N9 C9 C4 -179.2(3)
N4 N5 N6 Cu1 173(4)
O1 Cu1 N6 N5 174.3(17)
N9 Cu1 N6 N5 69.4(3)
N8 Cu1 N6 N5 -120.9(3)
N3 Cu1 N6 N5 -26.7(3)
N7 Cu1 N6 N5 154.3(3)
O1 Cu1 N3 N2 -12.3(3)
N9 Cu1 N3 N2 78.8(3)
N8 Cu1 N3 N2 -103.9(3)
N7 Cu1 N3 N2 -76(6)
N6 Cu1 N3 N2 169.0(3)
C10 N7 C6 C8 117.9(3)
C1 N7 C6 C8 -116.2(3)
Cu1 N7 C6 C8 0.5(3)
O2 C8 C6 N7 179.4(3)
O1 C8 C6 N7 0.2(4)
N8 C30 C5 C3 -0.5(5)
N9 C9 C4 C2 0.3(6)
C24 C23 C3 C5 3.5(6)
C30 C5 C3 C23 -2.3(6)
C9 C4 C2 C25 1.0(6)
C26 C25 C2 C4 -0.5(6)
Cu1 N3 N2 N1 -167(4)
C6 N7 C1 C26 81.5(3)
C10 N7 C1 C26 -152.7(2)
Cu1 N7 C1 C26 -36.1(3)
N9 C26 C1 N7 27.5(4)
C25 C26 C1 N7 -157.1(3)
